data_7717903
loop_
_publ_author_name
'Dotzauer, Simon'
'Kar, Sourav'
'Swoboda, Theresa'
'Weidemann, Christoph'
'H\"afner, Andreas'
'Dewhurst, Rian David'
'Braunschweig, Holger'

_publ_section_title
;
 Synthesis of Base-free Boriranes and their Conversion to Borirenes Using
 Strong Reductant
;
_journal_name_full 'Dalton Transactions'
_journal_paper_doi 10.1039/D5DT00069F
_journal_year 2025
_chemical_absolute_configuration unk
_chemical_formula_moiety 'C19 H34 B N3 O2'
_chemical_formula_sum 'C19 H34 B N3 O2'
_chemical_formula_weight 347.30
_space_group_crystal_system orthorhombic
_space_group_IT_number 19
_space_group_name_Hall 'P 2ac 2ab'
_space_group_name_H-M_alt 'P 21 21 21'
_atom_sites_solution_hydrogens geom
_atom_sites_solution_primary dual
_atom_sites_solution_secondary difmap
_audit_creation_date 2024-03-27
_audit_creation_method 'CIF-fill 1.4t (K.Radacki, 2005-23)'
_audit_update_record
;
2024-10-29 deposited with the CCDC.	2025-01-13 downloaded from the CCDC.
;
_cell_angle_alpha 90
_cell_angle_beta 90
_cell_angle_gamma 90
_cell_formula_units_Z 4
_cell_length_a 6.38220(10)
_cell_length_b 8.04120(10)
_cell_length_c 39.2727(6)
_cell_measurement_reflns_used 12929
_cell_measurement_temperature 100(2)
_cell_measurement_theta_max 74.2800
_cell_measurement_theta_min 4.4590
_cell_volume 2015.50(5)
_computing_cell_refinement 'CrysAlisPro 1.171.43.111a (Rigaku OD, 2024)'
_computing_data_collection
;
 CrysAlisPro system (CCD 43.112a 64-bit (release 01-03-2024))
;
_computing_data_reduction 'CrysAlisPro 1.171.43.111a (Rigaku OD, 2024)'
_computing_molecular_graphics 'ShelXLe (Huebschle et all, 2011)'
_computing_publication_material 'SHELXL-2018/3 (Sheldrick, 2018)'
_computing_structure_refinement 'SHELXL-2018/3 (Sheldrick, 2018)'
_computing_structure_solution 'SHELXT 2014/5 (Sheldrick, 2014)''
_diffrn_ambient_environment N~2~
_diffrn_ambient_temperature 100(2)
_diffrn_detector HPA
_diffrn_detector_area_resol_mean 10.0
_diffrn_detector_type 'HyPix Arc150'
_diffrn_measured_fraction_theta_full 1.000
_diffrn_measured_fraction_theta_max 0.988
_diffrn_measurement_details
;
 List of Runs (angles in degrees, time in seconds):
 --------------------------------------------------------------------------
  1  \w    -92.00 -65.00   0.25    0.13    --  -76.38 112.00-120.00  108
  2  \w    -62.00 -33.00   0.25    0.13    --  -76.38 112.00-120.00  116
  3  \w    -85.00 -50.00   0.25    0.13    --  -76.38 -15.00  60.00  140
  4  \w   -127.00-100.00   0.25    0.13    --  -76.38 -15.00  60.00  108
  5  \w   -109.00 -32.00   0.25    0.13    --  -60.28 -15.00 120.00  308
  6  \w     46.00 125.00   0.25    0.13    --   76.43  15.00   0.00  316
  7  \w     71.00 135.00   0.25    0.13    --   84.40  15.00 -60.00  256
  8  \w     50.00 131.00   0.25    0.13    --   84.40  15.00-120.00  324
  9  \w    103.00 128.00   0.25    0.13    --   84.40  15.00   0.00  100
 10  \w     48.00 127.00   0.25    0.13    --   84.40  15.00 150.00  316
 11  \w     40.00 113.00   0.25    0.13    --   76.43  15.00  90.00  292
 12  \w     65.00  90.00   0.25    0.13    --   84.40 -95.00 -60.00  100
 13  \w     42.00  93.00   0.25    0.13    --   76.43-112.00-150.00  204
 14  \w     46.00  72.00   0.25    0.13    --   58.64-126.00 -90.00  104
 15  \w     21.00  46.00   0.25    0.13    --   58.64-126.00 -60.00  100
 16  \w     25.00  59.00   0.25    0.13    --   58.64-126.00  60.00  136
 17  \w     47.00  93.00   0.25    0.13    --   76.43-112.00  60.00  184
 18  \w     26.00  52.00   0.25    0.13    --   58.64-126.00  90.00  104
 19  \w     16.00  49.00   0.25    0.13    --   58.64 -95.00 120.00  132
 20  \w     30.00  56.00   0.25    0.13    --   58.64 -95.00  60.00  104
 21  \w     19.00  45.00   0.25    0.13    --   58.64 -95.00   0.00  104
 22  \w     16.00  42.00   0.25    0.13    --   58.64 -95.00 -30.00  104
 23  \w     22.00  48.00   0.25    0.13    --   58.64 -95.00-180.00  104
 24  \w     19.00  48.00   0.25    0.13    --   58.64 -95.00 -90.00  116
 25  \w     67.00  92.00   0.25    0.13    --   84.40 -95.00-180.00  100
 26  \w     41.00  75.00   0.25    0.13    --   76.43 -95.00 -30.00  136
 27  \w     66.00  92.00   0.25    0.13    --   84.40 -95.00 -90.00  104
 28  \w     65.00  91.00   0.25    0.13    --   84.40 -95.00 -30.00  104
 29  \w     55.00  91.00   0.25    0.13    --   84.40 -95.00  60.00  144
 30  \w     38.00  82.00   0.25    0.13    --   76.43 -95.00  90.00  176
 31  \w     34.00  69.00   0.25    0.13    --   76.43 -95.00 150.00  140
 32  \w     42.00  92.00   0.25    0.13    --   84.40 -95.00 120.00  200
 33  \w     67.00  92.00   0.25    0.13    --   84.40 -95.00  90.00  100
 34  \w     51.00  92.00   0.25    0.13    --   84.40 -95.00   0.00  164
 35  \w     43.00  92.00   0.25    0.13    --   84.40 -95.00-120.00  196
 36  \w     43.00  90.00   0.25    0.13    --   84.40 -95.00-150.00  188
;
_diffrn_measurement_device 'four-circle diffractometer'
_diffrn_measurement_device_type 'Rigaku XtaLAB Synergy-R'
_diffrn_measurement_method '\w scans'
_diffrn_orient_matrix_type
;
 CrysAlisPro convention (1999,Acta A55,543-557)
;
_diffrn_orient_matrix_UB_11 -0.1756257000
_diffrn_orient_matrix_UB_12 0.1073202000
_diffrn_orient_matrix_UB_13 -0.0154951000
_diffrn_orient_matrix_UB_21 -0.1350248000
_diffrn_orient_matrix_UB_22 -0.0290633000
_diffrn_orient_matrix_UB_23 0.0319729000
_diffrn_orient_matrix_UB_31 0.0956896000
_diffrn_orient_matrix_UB_32 0.1560273000
_diffrn_orient_matrix_UB_33 0.0166508000
_diffrn_radiation_monochromator 'multi-layer mirror'
_diffrn_radiation_probe x-ray
_diffrn_radiation_type CuK\a
_diffrn_radiation_wavelength 1.54184
_diffrn_radiation_xray_symbol K-L~2,3~
_diffrn_reflns_av_R_equivalents 0.0446
_diffrn_reflns_av_unetI/netI 0.0316
_diffrn_reflns_Laue_measured_fraction_full 1.000
_diffrn_reflns_Laue_measured_fraction_max 0.988
_diffrn_reflns_limit_h_max 7
_diffrn_reflns_limit_h_min -7
_diffrn_reflns_limit_k_max 10
_diffrn_reflns_limit_k_min -8
_diffrn_reflns_limit_l_max 48
_diffrn_reflns_limit_l_min -48
_diffrn_reflns_number 24242
_diffrn_reflns_point_group_measured_fraction_full 0.990
_diffrn_reflns_point_group_measured_fraction_max 0.956
_diffrn_reflns_theta_full 67.684
_diffrn_reflns_theta_max 74.891
_diffrn_reflns_theta_min 4.503
_diffrn_source 'rotating-anode X-ray tube'
_diffrn_source_type 'PhotonJet-R X-ray Source'
_exptl_absorpt_coefficient_mu 0.575
_exptl_absorpt_correction_T_max 1.000
_exptl_absorpt_correction_T_min 0.805
_exptl_absorpt_correction_type gaussian
_exptl_absorpt_process_details
;
 CrysAlisPro 1.171.43.111a (Rigaku Oxford Diffraction, 2024) Numerical 
 absorption correction based on gaussian integration over a multifaceted 
 crystal model Empirical absorption correction using spherical harmonics, 
 implemented in SCALE3 ABSPACK scaling algorithm.
;
_exptl_crystal_colour colourless
_exptl_crystal_density_diffrn 1.145
_exptl_crystal_description plate
_exptl_crystal_F_000 760
_exptl_crystal_preparation
;
 For data collection the crystal was immersed in a film of perfluoropolyether 
 oil, mounted on a polyimide loop and transferred to stream of cold nitrogen 
 (Oxford Cryostream 800).
;
_exptl_crystal_size_max 0.190
_exptl_crystal_size_mid 0.070
_exptl_crystal_size_min 0.020
_refine_diff_density_max 0.185
_refine_diff_density_min -0.203
_refine_diff_density_rms 0.040
_refine_ls_abs_structure_details 'Refined as an inversion twin.'
_refine_ls_abs_structure_Flack 0.2(3)
_refine_ls_extinction_method none
_refine_ls_goodness_of_fit_ref 1.060
_refine_ls_hydrogen_treatment constr
_refine_ls_matrix_type full
_refine_ls_number_parameters 231
_refine_ls_number_reflns 3934
_refine_ls_number_restraints 0
_refine_ls_restrained_S_all 1.060
_refine_ls_R_factor_all 0.0435
_refine_ls_R_factor_gt 0.0371
_refine_ls_shift/su_max 0.000
_refine_ls_shift/su_mean 0.000
_refine_ls_structure_factor_coef Fsqd
_refine_ls_weighting_details
;
 w=1/[\s^2^(Fo^2^)+(0.0528P)^2^+0.1260P] where P=(Fo^2^+2Fc^2^)/3
;
_refine_ls_weighting_scheme calc
_refine_ls_wR_factor_gt 0.0904
_refine_ls_wR_factor_ref 0.0931
_reflns_Friedel_coverage 0.647
_reflns_Friedel_fraction_full 0.977
_reflns_Friedel_fraction_max 0.910
_reflns_number_gt 3504
_reflns_number_total 3934
_reflns_threshold_expression 'I > 2\s(I)'
_cod_data_source_file d5dt00069f2.cif
_cod_data_source_block 4b
_cod_database_code 7717903
_shelx_shelxl_version_number 2018/3
_shelx_space_group_comment
;
 The symmetry employed for this shelxl refinement is uniquely defined by the 
 following loop, which should always be used as a source of symmetry 
 information in preference to the above space-group names. They are only 
 intended as comments.
;
_shelx_estimated_absorpt_t_min 0.899
_shelx_estimated_absorpt_t_max 0.989

loop_
_space_group_symop_operation_xyz
'x, y, z'
'-x+1/2, -y, z+1/2'
'-x, y+1/2, -z+1/2'
'x+1/2, -y+1/2, -z'

loop_
_atom_site_label
_atom_site_type_symbol
_atom_site_fract_x
_atom_site_fract_y
_atom_site_fract_z
_atom_site_U_iso_or_equiv
_atom_site_adp_type
_atom_site_occupancy
_atom_site_site_symmetry_order
_atom_site_calc_flag
_atom_site_refinement_flags_posn
_atom_site_refinement_flags_adp
_atom_site_refinement_flags_occupancy
_atom_site_disorder_assembly
_atom_site_disorder_group
B1_1 B 0.2827(4) 0.5446(3) 0.38305(6) 0.0227(5) Uani 1 1 d . . . . .
C2_1 C 0.1895(3) 0.6525(2) 0.35639(5) 0.0226(4) Uani 1 1 d . . . . .
C3_1 C 0.3493(3) 0.5505(2) 0.34675(5) 0.0226(4) Uani 1 1 d . . . . .
N1_2 N 0.2958(3) 0.4814(2) 0.41698(4) 0.0219(4) Uani 1 1 d . . . . .
C2_2 C 0.2735(3) 0.6007(3) 0.44592(5) 0.0240(4) Uani 1 1 d . . . . .
C3_2 C 0.2212(4) 0.5090(3) 0.47911(5) 0.0296(5) Uani 1 1 d . . . . .
H3A_2 H 0.230559 0.588440 0.498301 0.035 Uiso 1 1 calc R U . . .
H3B_2 H 0.074860 0.468588 0.477930 0.035 Uiso 1 1 calc R U . . .
C4_2 C 0.3650(4) 0.3621(3) 0.48631(5) 0.0314(5) Uani 1 1 d . . . . .
H4A_2 H 0.511264 0.400915 0.489024 0.038 Uiso 1 1 calc R U . . .
H4B_2 H 0.321743 0.305717 0.507583 0.038 Uiso 1 1 calc R U . . .
C5_2 C 0.3495(4) 0.2431(3) 0.45652(5) 0.0308(5) Uani 1 1 d . . . . .
H5A_2 H 0.203990 0.200983 0.455037 0.037 Uiso 1 1 calc R U . . .
H5B_2 H 0.442287 0.146699 0.460856 0.037 Uiso 1 1 calc R U . . .
C6_2 C 0.4096(3) 0.3214(3) 0.42220(5) 0.0248(5) Uani 1 1 d . . . . .
C7_2 C 0.4727(4) 0.7059(3) 0.45058(6) 0.0320(5) Uani 1 1 d . . . . .
H7A_2 H 0.512617 0.755273 0.428705 0.048 Uiso 1 1 calc R U . . .
H7B_2 H 0.586728 0.635082 0.458868 0.048 Uiso 1 1 calc R U . . .
H7C_2 H 0.445610 0.794553 0.467139 0.048 Uiso 1 1 calc R U . . .
C8_2 C 0.0928(3) 0.7205(3) 0.43856(5) 0.0287(5) Uani 1 1 d . . . . .
H8A_2 H 0.131688 0.794388 0.419746 0.043 Uiso 1 1 calc R U . . .
H8B_2 H 0.063418 0.786944 0.458926 0.043 Uiso 1 1 calc R U . . .
H8C_2 H -0.032351 0.656904 0.432292 0.043 Uiso 1 1 calc R U . . .
C9_2 C 0.6494(3) 0.3408(3) 0.41994(5) 0.0305(5) Uani 1 1 d . . . . .
H9A_2 H 0.714046 0.231006 0.417320 0.046 Uiso 1 1 calc R U . . .
H9B_2 H 0.701600 0.393390 0.440793 0.046 Uiso 1 1 calc R U . . .
H9C_2 H 0.684992 0.410311 0.400281 0.046 Uiso 1 1 calc R U . . .
C10_2 C 0.3371(4) 0.1990(3) 0.39459(5) 0.0306(5) Uani 1 1 d . . . . .
H10A_2 H 0.388181 0.236258 0.372330 0.046 Uiso 1 1 calc R U . . .
H10B_2 H 0.183618 0.194459 0.394287 0.046 Uiso 1 1 calc R U . . .
H10C_2 H 0.393101 0.088119 0.399530 0.046 Uiso 1 1 calc R U . . .
N1_3 N 0.0556(3) 0.7664(2) 0.34133(4) 0.0246(4) Uani 1 1 d . . . . .
C2_3 C -0.1189(3) 0.8337(3) 0.36096(5) 0.0291(5) Uani 1 1 d . . . . .
H2A_3 H -0.068063 0.922497 0.376329 0.035 Uiso 1 1 calc R U . . .
H2B_3 H -0.182219 0.744809 0.375057 0.035 Uiso 1 1 calc R U . . .
C3_3 C -0.2802(4) 0.9030(3) 0.33693(6) 0.0317(5) Uani 1 1 d . . . . .
H3A_3 H -0.339598 0.811426 0.323127 0.038 Uiso 1 1 calc R U . . .
H3B_3 H -0.395698 0.953305 0.350241 0.038 Uiso 1 1 calc R U . . .
O4_3 O -0.1930(2) 1.02567(18) 0.31479(4) 0.0300(4) Uani 1 1 d . . . . .
C5_3 C -0.0239(4) 0.9576(3) 0.29541(6) 0.0316(5) Uani 1 1 d . . . . .
H5A_3 H 0.035875 1.044963 0.280547 0.038 Uiso 1 1 calc R U . . .
H5B_3 H -0.077355 0.867134 0.280667 0.038 Uiso 1 1 calc R U . . .
C6_3 C 0.1444(3) 0.8904(3) 0.31832(5) 0.0275(5) Uani 1 1 d . . . . .
H6A_3 H 0.256632 0.839125 0.304433 0.033 Uiso 1 1 calc R U . . .
H6B_3 H 0.206794 0.982269 0.331694 0.033 Uiso 1 1 calc R U . . .
N1_4 N 0.4662(3) 0.5150(2) 0.31816(4) 0.0241(4) Uani 1 1 d . . . . .
C2_4 C 0.6303(4) 0.3901(3) 0.32075(6) 0.0309(5) Uani 1 1 d . . . . .
H2A_4 H 0.567803 0.277491 0.319789 0.037 Uiso 1 1 calc R U . . .
H2B_4 H 0.704439 0.401826 0.342762 0.037 Uiso 1 1 calc R U . . .
C3_4 C 0.7833(4) 0.4121(3) 0.29172(5) 0.0276(5) Uani 1 1 d . . . . .
H3A_4 H 0.851187 0.522408 0.293574 0.033 Uiso 1 1 calc R U . . .
H3B_4 H 0.893957 0.326103 0.293290 0.033 Uiso 1 1 calc R U . . .
O4_4 O 0.6806(2) 0.39907(18) 0.25965(4) 0.0286(3) Uani 1 1 d . . . . .
C5_4 C 0.5225(3) 0.5241(3) 0.25712(5) 0.0290(5) Uani 1 1 d . . . . .
H5A_4 H 0.452144 0.515294 0.234720 0.035 Uiso 1 1 calc R U . . .
H5B_4 H 0.588326 0.635309 0.258601 0.035 Uiso 1 1 calc R U . . .
C6_4 C 0.3618(3) 0.5060(3) 0.28513(5) 0.0267(5) Uani 1 1 d . . . . .
H6A_4 H 0.256263 0.595783 0.283295 0.032 Uiso 1 1 calc R U . . .
H6B_4 H 0.288722 0.397949 0.282859 0.032 Uiso 1 1 calc R U . . .

loop_
_atom_site_aniso_label
_atom_site_aniso_U_11
_atom_site_aniso_U_22
_atom_site_aniso_U_33
_atom_site_aniso_U_23
_atom_site_aniso_U_13
_atom_site_aniso_U_12
B1_1 0.0190(11) 0.0221(11) 0.0270(12) -0.0022(9) 0.0009(9) -0.0010(9)
C2_1 0.0227(10) 0.0224(10) 0.0227(9) -0.0010(8) 0.0014(8) 0.0012(9)
C3_1 0.0224(10) 0.0216(10) 0.0238(10) 0.0009(8) 0.0007(8) 0.0010(8)
N1_2 0.0245(8) 0.0212(9) 0.0200(8) -0.0006(7) 0.0010(7) 0.0008(8)
C2_2 0.0244(10) 0.0261(10) 0.0216(10) -0.0035(9) 0.0010(8) 0.0007(9)
C3_2 0.0302(11) 0.0371(12) 0.0214(10) -0.0024(9) 0.0018(9) 0.0029(10)
C4_2 0.0347(12) 0.0385(13) 0.0212(10) 0.0049(9) 0.0015(9) 0.0009(11)
C5_2 0.0369(13) 0.0289(11) 0.0265(11) 0.0052(9) 0.0022(10) 0.0020(10)
C6_2 0.0280(11) 0.0239(11) 0.0224(10) 0.0018(8) 0.0020(8) 0.0032(9)
C7_2 0.0315(12) 0.0311(12) 0.0335(12) -0.0053(10) -0.0022(10) -0.0030(10)
C8_2 0.0298(12) 0.0304(12) 0.0257(11) -0.0043(9) 0.0018(9) 0.0072(9)
C9_2 0.0283(11) 0.0351(12) 0.0280(11) 0.0026(9) 0.0013(9) 0.0067(10)
C10_2 0.0399(14) 0.0235(11) 0.0284(11) -0.0012(9) 0.0033(10) 0.0015(10)
N1_3 0.0232(9) 0.0263(9) 0.0242(9) 0.0054(7) 0.0041(7) 0.0074(7)
C2_3 0.0261(11) 0.0330(12) 0.0283(11) 0.0030(9) 0.0058(9) 0.0080(10)
C3_3 0.0273(11) 0.0330(12) 0.0349(12) -0.0007(10) 0.0032(10) 0.0062(10)
O4_3 0.0315(8) 0.0286(8) 0.0300(8) 0.0026(6) 0.0029(7) 0.0105(7)
C5_3 0.0348(12) 0.0318(12) 0.0280(11) 0.0047(9) 0.0046(10) 0.0096(10)
C6_3 0.0274(11) 0.0274(11) 0.0277(11) 0.0032(9) 0.0026(9) 0.0042(9)
N1_4 0.0252(9) 0.0274(9) 0.0197(8) 0.0013(7) 0.0029(7) 0.0084(8)
C2_4 0.0311(12) 0.0337(12) 0.0279(11) 0.0059(9) 0.0065(10) 0.0148(10)
C3_4 0.0258(11) 0.0285(11) 0.0284(11) 0.0000(9) 0.0037(9) 0.0043(9)
O4_4 0.0303(9) 0.0300(8) 0.0257(7) -0.0051(6) 0.0070(7) 0.0013(7)
C5_4 0.0300(12) 0.0346(12) 0.0225(10) -0.0012(9) 0.0011(9) 0.0029(10)
C6_4 0.0258(11) 0.0289(11) 0.0252(10) -0.0026(9) 0.0003(9) 0.0002(10)

loop_
_atom_type_symbol
_atom_type_description
_atom_type_scat_dispersion_real
_atom_type_scat_dispersion_imag
_atom_type_scat_source
C C 0.0181 0.0091 'International Tables Vol C Tables 4.2.6.8 and 6.1.1.4'
H H 0.0000 0.0000 'International Tables Vol C Tables 4.2.6.8 and 6.1.1.4'
B B 0.0090 0.0039 'International Tables Vol C Tables 4.2.6.8 and 6.1.1.4'
N N 0.0311 0.0180 'International Tables Vol C Tables 4.2.6.8 and 6.1.1.4'
O O 0.0492 0.0322 'International Tables Vol C Tables 4.2.6.8 and 6.1.1.4'

loop_
_exptl_crystal_face_index_h
_exptl_crystal_face_index_k
_exptl_crystal_face_index_l
_exptl_crystal_face_perp_dist
0 1 2 0.0288
0 -1 -2 0.0279
1 0 1 0.0615
-1 0 -1 0.1247
0 0 -1 0.0111
0 0 1 0.0131
1 -2 -1 0.0288

loop_
_geom_angle_atom_site_label_1
_geom_angle_atom_site_label_2
_geom_angle_atom_site_label_3
_geom_angle
_geom_angle_site_symmetry_1
_geom_angle_site_symmetry_3
_geom_angle_publ_flag
N1_2 B1_1 C2_1 152.8(2) . . ?
N1_2 B1_1 C3_1 152.6(2) . . ?
C2_1 B1_1 C3_1 54.57(14) . . ?
C3_1 C2_1 N1_3 137.83(19) . . ?
C3_1 C2_1 B1_1 62.86(15) . . ?
N1_3 C2_1 B1_1 159.24(19) . . ?
C2_1 C3_1 N1_4 139.15(19) . . ?
C2_1 C3_1 B1_1 62.57(15) . . ?
N1_4 C3_1 B1_1 158.2(2) . . ?
B1_1 N1_2 C6_2 117.62(16) . . ?
B1_1 N1_2 C2_2 118.38(16) . . ?
C6_2 N1_2 C2_2 119.71(15) . . ?
N1_2 C2_2 C8_2 109.40(16) . . ?
N1_2 C2_2 C3_2 110.98(16) . . ?
C8_2 C2_2 C3_2 107.41(17) . . ?
N1_2 C2_2 C7_2 111.43(17) . . ?
C8_2 C2_2 C7_2 107.39(17) . . ?
C3_2 C2_2 C7_2 110.08(18) . . ?
C4_2 C3_2 C2_2 113.55(18) . . ?
C4_2 C3_2 H3A_2 108.9 . . ?
C2_2 C3_2 H3A_2 108.9 . . ?
C4_2 C3_2 H3B_2 108.9 . . ?
C2_2 C3_2 H3B_2 108.9 . . ?
H3A_2 C3_2 H3B_2 107.7 . . ?
C5_2 C4_2 C3_2 107.91(18) . . ?
C5_2 C4_2 H4A_2 110.1 . . ?
C3_2 C4_2 H4A_2 110.1 . . ?
C5_2 C4_2 H4B_2 110.1 . . ?
C3_2 C4_2 H4B_2 110.1 . . ?
H4A_2 C4_2 H4B_2 108.4 . . ?
C4_2 C5_2 C6_2 113.69(19) . . ?
C4_2 C5_2 H5A_2 108.8 . . ?
C6_2 C5_2 H5A_2 108.8 . . ?
C4_2 C5_2 H5B_2 108.8 . . ?
C6_2 C5_2 H5B_2 108.8 . . ?
H5A_2 C5_2 H5B_2 107.7 . . ?
N1_2 C6_2 C10_2 108.00(16) . . ?
N1_2 C6_2 C5_2 110.66(17) . . ?
C10_2 C6_2 C5_2 106.33(17) . . ?
N1_2 C6_2 C9_2 112.87(18) . . ?
C10_2 C6_2 C9_2 108.87(18) . . ?
C5_2 C6_2 C9_2 109.86(18) . . ?
C2_2 C7_2 H7A_2 109.5 . . ?
C2_2 C7_2 H7B_2 109.5 . . ?
H7A_2 C7_2 H7B_2 109.5 . . ?
C2_2 C7_2 H7C_2 109.5 . . ?
H7A_2 C7_2 H7C_2 109.5 . . ?
H7B_2 C7_2 H7C_2 109.5 . . ?
C2_2 C8_2 H8A_2 109.5 . . ?
C2_2 C8_2 H8B_2 109.5 . . ?
H8A_2 C8_2 H8B_2 109.5 . . ?
C2_2 C8_2 H8C_2 109.5 . . ?
H8A_2 C8_2 H8C_2 109.5 . . ?
H8B_2 C8_2 H8C_2 109.5 . . ?
C6_2 C9_2 H9A_2 109.5 . . ?
C6_2 C9_2 H9B_2 109.5 . . ?
H9A_2 C9_2 H9B_2 109.5 . . ?
C6_2 C9_2 H9C_2 109.5 . . ?
H9A_2 C9_2 H9C_2 109.5 . . ?
H9B_2 C9_2 H9C_2 109.5 . . ?
C6_2 C10_2 H10A_2 109.5 . . ?
C6_2 C10_2 H10B_2 109.5 . . ?
H10A_2 C10_2 H10B_2 109.5 . . ?
C6_2 C10_2 H10C_2 109.5 . . ?
H10A_2 C10_2 H10C_2 109.5 . . ?
H10B_2 C10_2 H10C_2 109.5 . . ?
C2_1 N1_3 C2_3 119.38(16) . . ?
C2_1 N1_3 C6_3 118.43(17) . . ?
C2_3 N1_3 C6_3 111.73(17) . . ?
N1_3 C2_3 C3_3 109.18(16) . . ?
N1_3 C2_3 H2A_3 109.8 . . ?
C3_3 C2_3 H2A_3 109.8 . . ?
N1_3 C2_3 H2B_3 109.8 . . ?
C3_3 C2_3 H2B_3 109.8 . . ?
H2A_3 C2_3 H2B_3 108.3 . . ?
O4_3 C3_3 C2_3 111.81(19) . . ?
O4_3 C3_3 H3A_3 109.3 . . ?
C2_3 C3_3 H3A_3 109.3 . . ?
O4_3 C3_3 H3B_3 109.3 . . ?
C2_3 C3_3 H3B_3 109.3 . . ?
H3A_3 C3_3 H3B_3 107.9 . . ?
C3_3 O4_3 C5_3 110.73(16) . . ?
O4_3 C5_3 C6_3 111.01(17) . . ?
O4_3 C5_3 H5A_3 109.4 . . ?
C6_3 C5_3 H5A_3 109.4 . . ?
O4_3 C5_3 H5B_3 109.4 . . ?
C6_3 C5_3 H5B_3 109.4 . . ?
H5A_3 C5_3 H5B_3 108.0 . . ?
N1_3 C6_3 C5_3 109.78(18) . . ?
N1_3 C6_3 H6A_3 109.7 . . ?
C5_3 C6_3 H6A_3 109.7 . . ?
N1_3 C6_3 H6B_3 109.7 . . ?
C5_3 C6_3 H6B_3 109.7 . . ?
H6A_3 C6_3 H6B_3 108.2 . . ?
C3_1 N1_4 C2_4 118.42(17) . . ?
C3_1 N1_4 C6_4 119.13(17) . . ?
C2_4 N1_4 C6_4 110.86(17) . . ?
N1_4 C2_4 C3_4 109.37(17) . . ?
N1_4 C2_4 H2A_4 109.8 . . ?
C3_4 C2_4 H2A_4 109.8 . . ?
N1_4 C2_4 H2B_4 109.8 . . ?
C3_4 C2_4 H2B_4 109.8 . . ?
H2A_4 C2_4 H2B_4 108.2 . . ?
O4_4 C3_4 C2_4 111.16(18) . . ?
O4_4 C3_4 H3A_4 109.4 . . ?
C2_4 C3_4 H3A_4 109.4 . . ?
O4_4 C3_4 H3B_4 109.4 . . ?
C2_4 C3_4 H3B_4 109.4 . . ?
H3A_4 C3_4 H3B_4 108.0 . . ?
C3_4 O4_4 C5_4 109.60(15) . . ?
O4_4 C5_4 C6_4 111.18(17) . . ?
O4_4 C5_4 H5A_4 109.4 . . ?
C6_4 C5_4 H5A_4 109.4 . . ?
O4_4 C5_4 H5B_4 109.4 . . ?
C6_4 C5_4 H5B_4 109.4 . . ?
H5A_4 C5_4 H5B_4 108.0 . . ?
N1_4 C6_4 C5_4 109.40(17) . . ?
N1_4 C6_4 H6A_4 109.8 . . ?
C5_4 C6_4 H6A_4 109.8 . . ?
N1_4 C6_4 H6B_4 109.8 . . ?
C5_4 C6_4 H6B_4 109.8 . . ?
H6A_4 C6_4 H6B_4 108.2 . . ?

loop_
_geom_bond_atom_site_label_1
_geom_bond_atom_site_label_2
_geom_bond_distance
_geom_bond_site_symmetry_2
_geom_bond_publ_flag
B1_1 N1_2 1.429(3) . ?
B1_1 C2_1 1.484(3) . ?
B1_1 C3_1 1.488(3) . ?
C2_1 C3_1 1.363(3) . ?
C2_1 N1_3 1.385(3) . ?
C3_1 N1_4 1.378(2) . ?
N1_2 C6_2 1.491(3) . ?
N1_2 C2_2 1.494(2) . ?
C2_2 C8_2 1.530(3) . ?
C2_2 C3_2 1.534(3) . ?
C2_2 C7_2 1.538(3) . ?
C3_2 C4_2 1.522(3) . ?
C3_2 H3A_2 0.9900 . ?
C3_2 H3B_2 0.9900 . ?
C4_2 C5_2 1.515(3) . ?
C4_2 H4A_2 0.9900 . ?
C4_2 H4B_2 0.9900 . ?
C5_2 C6_2 1.536(3) . ?
C5_2 H5A_2 0.9900 . ?
C5_2 H5B_2 0.9900 . ?
C6_2 C10_2 1.536(3) . ?
C6_2 C9_2 1.541(3) . ?
C7_2 H7A_2 0.9800 . ?
C7_2 H7B_2 0.9800 . ?
C7_2 H7C_2 0.9800 . ?
C8_2 H8A_2 0.9800 . ?
C8_2 H8B_2 0.9800 . ?
C8_2 H8C_2 0.9800 . ?
C9_2 H9A_2 0.9800 . ?
C9_2 H9B_2 0.9800 . ?
C9_2 H9C_2 0.9800 . ?
C10_2 H10A_2 0.9800 . ?
C10_2 H10B_2 0.9800 . ?
C10_2 H10C_2 0.9800 . ?
N1_3 C2_3 1.459(3) . ?
N1_3 C6_3 1.460(3) . ?
C2_3 C3_3 1.504(3) . ?
C2_3 H2A_3 0.9900 . ?
C2_3 H2B_3 0.9900 . ?
C3_3 O4_3 1.428(3) . ?
C3_3 H3A_3 0.9900 . ?
C3_3 H3B_3 0.9900 . ?
O4_3 C5_3 1.430(3) . ?
C5_3 C6_3 1.502(3) . ?
C5_3 H5A_3 0.9900 . ?
C5_3 H5B_3 0.9900 . ?
C6_3 H6A_3 0.9900 . ?
C6_3 H6B_3 0.9900 . ?
N1_4 C2_4 1.455(3) . ?
N1_4 C6_4 1.461(3) . ?
C2_4 C3_4 1.511(3) . ?
C2_4 H2A_4 0.9900 . ?
C2_4 H2B_4 0.9900 . ?
C3_4 O4_4 1.424(3) . ?
C3_4 H3A_4 0.9900 . ?
C3_4 H3B_4 0.9900 . ?
O4_4 C5_4 1.428(3) . ?
C5_4 C6_4 1.511(3) . ?
C5_4 H5A_4 0.9900 . ?
C5_4 H5B_4 0.9900 . ?
C6_4 H6A_4 0.9900 . ?
C6_4 H6B_4 0.9900 . ?

loop_
_geom_torsion_atom_site_label_1
_geom_torsion_atom_site_label_2
_geom_torsion_atom_site_label_3
_geom_torsion_atom_site_label_4
_geom_torsion
_geom_torsion_site_symmetry_1
_geom_torsion_site_symmetry_2
_geom_torsion_site_symmetry_3
_geom_torsion_site_symmetry_4
_geom_torsion_publ_flag
N1_2 B1_1 C2_1 C3_1 -178.5(5) . . . . ?
N1_2 B1_1 C2_1 N1_3 -2.8(9) . . . . ?
C3_1 B1_1 C2_1 N1_3 175.8(6) . . . . ?
N1_3 C2_1 C3_1 N1_4 4.8(5) . . . . ?
B1_1 C2_1 C3_1 N1_4 -177.4(3) . . . . ?
N1_3 C2_1 C3_1 B1_1 -177.8(3) . . . . ?
N1_2 B1_1 C3_1 C2_1 178.5(5) . . . . ?
N1_2 B1_1 C3_1 N1_4 -6.0(9) . . . . ?
C2_1 B1_1 C3_1 N1_4 175.5(6) . . . . ?
C2_1 B1_1 N1_2 C6_2 161.5(4) . . . . ?
C3_1 B1_1 N1_2 C6_2 -15.9(5) . . . . ?
C2_1 B1_1 N1_2 C2_2 -41.9(5) . . . . ?
C3_1 B1_1 N1_2 C2_2 140.8(4) . . . . ?
B1_1 N1_2 C2_2 C8_2 43.5(2) . . . . ?
C6_2 N1_2 C2_2 C8_2 -160.32(17) . . . . ?
B1_1 N1_2 C2_2 C3_2 161.82(18) . . . . ?
C6_2 N1_2 C2_2 C3_2 -42.0(2) . . . . ?
B1_1 N1_2 C2_2 C7_2 -75.1(2) . . . . ?
C6_2 N1_2 C2_2 C7_2 81.1(2) . . . . ?
N1_2 C2_2 C3_2 C4_2 49.4(2) . . . . ?
C8_2 C2_2 C3_2 C4_2 168.91(18) . . . . ?
C7_2 C2_2 C3_2 C4_2 -74.5(2) . . . . ?
C2_2 C3_2 C4_2 C5_2 -58.1(2) . . . . ?
C3_2 C4_2 C5_2 C6_2 58.6(3) . . . . ?
B1_1 N1_2 C6_2 C10_2 -45.5(2) . . . . ?
C2_2 N1_2 C6_2 C10_2 158.17(17) . . . . ?
B1_1 N1_2 C6_2 C5_2 -161.46(18) . . . . ?
C2_2 N1_2 C6_2 C5_2 42.2(2) . . . . ?
B1_1 N1_2 C6_2 C9_2 75.0(2) . . . . ?
C2_2 N1_2 C6_2 C9_2 -81.4(2) . . . . ?
C4_2 C5_2 C6_2 N1_2 -50.2(3) . . . . ?
C4_2 C5_2 C6_2 C10_2 -167.2(2) . . . . ?
C4_2 C5_2 C6_2 C9_2 75.1(2) . . . . ?
C3_1 C2_1 N1_3 C2_3 171.2(2) . . . . ?
B1_1 C2_1 N1_3 C2_3 -3.2(7) . . . . ?
C3_1 C2_1 N1_3 C6_3 -46.8(4) . . . . ?
B1_1 C2_1 N1_3 C6_3 138.8(5) . . . . ?
C2_1 N1_3 C2_3 C3_3 -160.20(18) . . . . ?
C6_3 N1_3 C2_3 C3_3 55.5(2) . . . . ?
N1_3 C2_3 C3_3 O4_3 -56.4(2) . . . . ?
C2_3 C3_3 O4_3 C5_3 58.3(2) . . . . ?
C3_3 O4_3 C5_3 C6_3 -58.1(2) . . . . ?
C2_1 N1_3 C6_3 C5_3 159.24(18) . . . . ?
C2_3 N1_3 C6_3 C5_3 -56.0(2) . . . . ?
O4_3 C5_3 C6_3 N1_3 56.7(2) . . . . ?
C2_1 C3_1 N1_4 C2_4 179.4(3) . . . . ?
B1_1 C3_1 N1_4 C2_4 5.5(6) . . . . ?
C2_1 C3_1 N1_4 C6_4 -40.7(4) . . . . ?
B1_1 C3_1 N1_4 C6_4 145.4(5) . . . . ?
C3_1 N1_4 C2_4 C3_4 -160.57(19) . . . . ?
C6_4 N1_4 C2_4 C3_4 56.4(2) . . . . ?
N1_4 C2_4 C3_4 O4_4 -58.3(2) . . . . ?
C2_4 C3_4 O4_4 C5_4 59.7(2) . . . . ?
C3_4 O4_4 C5_4 C6_4 -59.5(2) . . . . ?
C3_1 N1_4 C6_4 C5_4 161.05(18) . . . . ?
C2_4 N1_4 C6_4 C5_4 -56.3(2) . . . . ?
O4_4 C5_4 C6_4 N1_4 57.8(2) . . . . ?
